data_2202890
loop_
_publ_author_name
'Aldridge, Simon'
'Coombs, Deborah'
'Jones, Cameron'

_publ_section_title
;
 <i>trans</i>-Bromohydridobis(triphenylphosphine)platinum toluene
 hemisolvate
;
_journal_issue 8
_journal_name_full 'Acta Crystallographica Section E'
_journal_page_first m584
_journal_page_last m585
_journal_paper_doi 10.1107/S1600536803014995
_journal_volume 59
_journal_year 2003
_chemical_formula_iupac '[Pt Br H (C18 H15 P)2], 0.5C7 H8'
_chemical_formula_moiety 'C36 H31 Br P2 Pt, 0.5C7 H8'
_chemical_formula_sum 'C39.5 H35 Br P2 Pt'
_chemical_formula_weight 846.61
_chemical_name_systematic
;
trans-Bromohydridobis(triphenylphosphine)platinum toluene hemisolvate
;
_space_group_IT_number 14
_symmetry_cell_setting monoclinic
_symmetry_space_group_name_Hall '-P 2ybc'
_symmetry_space_group_name_H-M 'P 1 21/c 1'
_atom_sites_solution_hydrogens geom
_atom_sites_solution_primary direct
_atom_sites_solution_secondary difmap
_cell_angle_alpha 90.00
_cell_angle_beta 97.01(3)
_cell_angle_gamma 90.00
_cell_formula_units_Z 4
_cell_length_a 11.514(2)
_cell_length_b 13.447(3)
_cell_length_c 22.449(5)
_cell_measurement_reflns_used 55096
_cell_measurement_temperature 150(2)
_cell_measurement_theta_max 27.48
_cell_measurement_theta_min 2.91
_cell_volume 3449.8(13)
_computing_cell_refinement 'DENZO-SMN (Otwinowski & Minor, 1997)'
_computing_data_collection 'COLLECT (Nonius, 2000)'
_computing_data_reduction DENZO-SMN)
_computing_molecular_graphics 'ORTEP-3 for Windows (Farrugia, 1997)'
_computing_publication_material SHELXL97
_computing_structure_refinement 'SHELXL97 (Sheldrick, 1997)'
_computing_structure_solution 'SHELXS97 (Sheldrick, 1990)'
_diffrn_ambient_temperature 150(2)
_diffrn_measured_fraction_theta_full 0.998
_diffrn_measured_fraction_theta_max 0.998
_diffrn_measurement_device_type 'Nonius KappaCCD'
_diffrn_measurement_method '\f and \w scans to fill Ewald sphere'
_diffrn_radiation_monochromator graphite
_diffrn_radiation_source 'fine-focus sealed tube'
_diffrn_radiation_type MoK\a
_diffrn_radiation_wavelength 0.71073
_diffrn_reflns_av_R_equivalents 0.0829
_diffrn_reflns_av_sigmaI/netI 0.0440
_diffrn_reflns_limit_h_max 14
_diffrn_reflns_limit_h_min -14
_diffrn_reflns_limit_k_max 17
_diffrn_reflns_limit_k_min -17
_diffrn_reflns_limit_l_max 29
_diffrn_reflns_limit_l_min -29
_diffrn_reflns_number 55828
_diffrn_reflns_theta_full 27.49
_diffrn_reflns_theta_max 27.49
_diffrn_reflns_theta_min 3.03
_diffrn_standards_decay_% 0
_diffrn_standards_number 0
_exptl_absorpt_coefficient_mu 5.345
_exptl_absorpt_correction_T_max 0.4611
_exptl_absorpt_correction_T_min 0.3245
_exptl_absorpt_correction_type multi-scan
_exptl_absorpt_process_details '(SORTAV; Blessing, 1995)'
_exptl_crystal_colour colourless
_exptl_crystal_density_diffrn 1.630
_exptl_crystal_density_method 'not measured'
_exptl_crystal_description prism
_exptl_crystal_F_000 1660
_exptl_crystal_size_max 0.20
_exptl_crystal_size_mid 0.20
_exptl_crystal_size_min 0.15
_refine_diff_density_max 1.083
_refine_diff_density_min -0.967
_refine_ls_extinction_coef 0.00126(7)
_refine_ls_extinction_expression Fc^*^=kFc[1+0.001xFc^2^\l^3^/sin(2\q)]^-1/4^
_refine_ls_extinction_method SHELXL97
_refine_ls_goodness_of_fit_ref 1.017
_refine_ls_hydrogen_treatment mixed
_refine_ls_matrix_type full
_refine_ls_number_parameters 386
_refine_ls_number_reflns 7893
_refine_ls_number_restraints 0
_refine_ls_restrained_S_all 1.017
_refine_ls_R_factor_all 0.0439
_refine_ls_R_factor_gt 0.0315
_refine_ls_shift/su_max 0.001
_refine_ls_shift/su_mean <0.001
_refine_ls_structure_factor_coef Fsqd
_refine_ls_weighting_details 'calc w = 1/[\s^2^(Fo^2^)+(0.0246P)^2^+8.05P] where P = (Fo^2^+2Fc^2^)/3'
_refine_ls_weighting_scheme calc
_refine_ls_wR_factor_gt 0.0669
_refine_ls_wR_factor_ref 0.0711
_reflns_number_gt 6645
_reflns_number_total 7893
_reflns_threshold_expression I>2\s(I)
_cod_data_source_file su6031.cif
_cod_data_source_block I
_cod_depositor_comments
;
The following automatic conversions were performed:
'_geom_bond_publ_flag' value 'No' changed to 'no' according to
'/home/saulius/struct/CIF-dictionaries/cif_core.dic' dictionary named
'cif_core.dic' version 2.4.1 from 2010-06-29 (87 times).

Automatic conversion script
Id: cif_fix_enum 1527 2010-12-29 10:47:43Z saulius 

The following automatic conversions were performed:

'_geom_bond_publ_flag' value 'No' changed to 'no' according to
/home/saulius/struct/CIF-dictionaries/cif_core.dic dictionary named
'cif_core.dic' version 2.4.1 from 2010-06-29 (87 times).

Automatic conversion script
Id: cif_fix_values 1715 2011-07-08 13:25:40Z adriana 
;
_cod_original_cell_volume 3449.8(12)
_cod_original_sg_symbol_H-M 'P 21/c'
_cod_database_code 2202890
_cod_database_fobs_code 2202890

loop_
_symmetry_equiv_pos_as_xyz
'x, y, z'
'-x, y+1/2, -z+1/2'
'-x, -y, -z'
'x, -y-1/2, z-1/2'

loop_
_atom_site_label
_atom_site_fract_x
_atom_site_fract_y
_atom_site_fract_z
_atom_site_U_iso_or_equiv
_atom_site_adp_type
_atom_site_calc_flag
_atom_site_refinement_flags
_atom_site_occupancy
_atom_site_disorder_assembly
_atom_site_disorder_group
_atom_site_type_symbol
Pt1 0.812595(12) 0.013603(10) 0.220868(6) 0.01636(6) Uani d . 1 . . Pt
Br1 0.66361(3) -0.00628(3) 0.294337(18) 0.02347(9) Uani d . 1 . . Br
P1 0.67686(8) 0.01202(7) 0.13791(4) 0.01567(19) Uani d . 1 . . P
P2 0.96458(8) 0.00875(7) 0.29576(4) 0.01611(19) Uani d . 1 . . P
C1 0.5800(3) -0.0948(3) 0.13621(18) 0.0198(8) Uani d . 1 . . C
C2 0.6188(4) -0.1806(3) 0.16774(19) 0.0266(9) Uani d . 1 . . C
H2 0.6945 -0.1820 0.1899 0.032 Uiso calc R 1 . . H
C3 0.5473(4) -0.2635(3) 0.1668(2) 0.0346(11) Uani d . 1 . . C
H3 0.5746 -0.3217 0.1880 0.042 Uiso calc R 1 . . H
C4 0.4371(4) -0.2621(3) 0.1354(2) 0.0355(11) Uani d . 1 . . C
H4 0.3882 -0.3191 0.1353 0.043 Uiso calc R 1 . . H
C5 0.3971(4) -0.1778(3) 0.1038(2) 0.0322(10) Uani d . 1 . . C
H5 0.3210 -0.1769 0.0819 0.039 Uiso calc R 1 . . H
C6 0.4693(3) -0.0942(3) 0.10417(19) 0.0240(9) Uani d . 1 . . C
H6 0.4422 -0.0365 0.0823 0.029 Uiso calc R 1 . . H
C7 0.7401(3) 0.0056(3) 0.06702(17) 0.0185(8) Uani d . 1 . . C
C8 0.7027(3) -0.0634(3) 0.02249(17) 0.0192(8) Uani d . 1 . . C
H8 0.6436 -0.1101 0.0289 0.023 Uiso calc R 1 . . H
C9 0.7511(3) -0.0645(3) -0.03121(19) 0.0248(9) Uani d . 1 . . C
H9 0.7264 -0.1129 -0.0609 0.030 Uiso calc R 1 . . H
C10 0.8355(4) 0.0051(3) -0.0415(2) 0.0284(9) Uani d . 1 . . C
H10 0.8680 0.0053 -0.0784 0.034 Uiso calc R 1 . . H
C11 0.8719(4) 0.0744(3) 0.00264(19) 0.0274(9) Uani d . 1 . . C
H11 0.9296 0.1221 -0.0042 0.033 Uiso calc R 1 . . H
C12 0.8255(3) 0.0748(3) 0.05623(19) 0.0238(9) Uani d . 1 . . C
H12 0.8518 0.1224 0.0861 0.029 Uiso calc R 1 . . H
C13 0.5788(3) 0.1194(3) 0.12629(17) 0.0174(8) Uani d . 1 . . C
C14 0.5576(4) 0.1677(3) 0.07063(19) 0.0262(9) Uani d . 1 . . C
H14 0.5953 0.1452 0.0378 0.031 Uiso calc R 1 . . H
C15 0.4815(4) 0.2485(3) 0.0634(2) 0.0312(10) Uani d . 1 . . C
H15 0.4680 0.2814 0.0258 0.037 Uiso calc R 1 . . H
C16 0.4259(3) 0.2808(3) 0.1108(2) 0.0263(9) Uani d . 1 . . C
H16 0.3738 0.3358 0.1059 0.032 Uiso calc R 1 . . H
C17 0.4458(4) 0.2332(3) 0.1654(2) 0.0270(9) Uani d . 1 . . C
H17 0.4071 0.2554 0.1980 0.032 Uiso calc R 1 . . H
C18 0.5218(3) 0.1532(3) 0.17325(19) 0.0235(9) Uani d . 1 . . C
H18 0.5350 0.1212 0.2112 0.028 Uiso calc R 1 . . H
C19 1.1083(3) -0.0236(3) 0.27520(18) 0.0208(8) Uani d . 1 . . C
C20 1.1525(4) 0.0325(3) 0.2312(2) 0.0302(9) Uani d . 1 . . C
H20 1.1057 0.0836 0.2113 0.036 Uiso calc R 1 . . H
C21 1.2636(4) 0.0153(4) 0.2158(2) 0.0386(11) Uani d . 1 . . C
H21 1.2933 0.0554 0.1863 0.046 Uiso calc R 1 . . H
C22 1.3311(4) -0.0599(4) 0.2434(2) 0.0453(13) Uani d . 1 . . C
H22 1.4073 -0.0719 0.2329 0.054 Uiso calc R 1 . . H
C23 1.2881(4) -0.1174(5) 0.2859(3) 0.0564(16) Uani d . 1 . . C
H23 1.3347 -0.1695 0.3047 0.068 Uiso calc R 1 . . H
C24 1.1766(4) -0.1002(4) 0.3019(2) 0.0398(12) Uani d . 1 . . C
H24 1.1473 -0.1410 0.3312 0.048 Uiso calc R 1 . . H
C25 0.9431(3) -0.0782(3) 0.35564(17) 0.0192(8) Uani d . 1 . . C
C26 0.9211(4) -0.1775(3) 0.3413(2) 0.0360(11) Uani d . 1 . . C
H26 0.9176 -0.1988 0.3008 0.043 Uiso calc R 1 . . H
C27 0.9041(5) -0.2453(3) 0.3856(2) 0.0386(12) Uani d . 1 . . C
H27 0.8911 -0.3133 0.3753 0.046 Uiso calc R 1 . . H
C28 0.9056(4) -0.2162(3) 0.4437(2) 0.0321(10) Uani d . 1 . . C
H28 0.8964 -0.2636 0.4741 0.038 Uiso calc R 1 . . H
C29 0.9204(5) -0.1177(4) 0.4578(2) 0.0531(15) Uani d . 1 . . C
H29 0.9176 -0.0963 0.4979 0.064 Uiso calc R 1 . . H
C30 0.9397(5) -0.0481(4) 0.4137(2) 0.0456(13) Uani d . 1 . . C
H30 0.9504 0.0201 0.4241 0.055 Uiso calc R 1 . . H
C31 0.9927(3) 0.1291(3) 0.33214(17) 0.0189(8) Uani d . 1 . . C
C32 1.0999(4) 0.1501(3) 0.36455(19) 0.0265(9) Uani d . 1 . . C
H32 1.1597 0.1011 0.3688 0.032 Uiso calc R 1 . . H
C33 1.1200(4) 0.2435(3) 0.3910(2) 0.0309(10) Uani d . 1 . . C
H33 1.1936 0.2577 0.4133 0.037 Uiso calc R 1 . . H
C34 1.0339(4) 0.3151(3) 0.3849(2) 0.0309(10) Uani d . 1 . . C
H34 1.0482 0.3784 0.4031 0.037 Uiso calc R 1 . . H
C35 0.9261(4) 0.2946(3) 0.3522(2) 0.0349(11) Uani d . 1 . . C
H35 0.8667 0.3440 0.3477 0.042 Uiso calc R 1 . . H
C36 0.9057(4) 0.2014(3) 0.32603(19) 0.0264(9) Uani d . 1 . . C
H36 0.8319 0.1871 0.3039 0.032 Uiso calc R 1 . . H
C38 0.6767(8) 0.4657(6) 0.0342(4) 0.091(2) Uiso d . 1 . . C
C37 0.6448(15) 0.4650(12) -0.0243(8) 0.089(5) Uiso d P 0.50 . . C
C40 0.4782(7) 0.5159(5) 0.0497(4) 0.077(2) Uiso d . 1 . . C
H99 0.894(5) 0.020(4) 0.180(3) 0.057(16) Uiso d . 1 . . H
C41 0.4471(12) 0.5151(9) -0.0032(7) 0.064(3) Uiso d P 0.50 . . C
C39 0.6047(16) 0.4962(11) 0.0734(8) 0.088(5) Uiso d P 0.50 . . C

loop_
_atom_site_aniso_label
_atom_site_aniso_U_11
_atom_site_aniso_U_22
_atom_site_aniso_U_33
_atom_site_aniso_U_12
_atom_site_aniso_U_13
_atom_site_aniso_U_23
Pt1 0.01457(8) 0.02045(9) 0.01384(9) 0.00028(5) 0.00079(5) -0.00044(5)
Br1 0.01918(19) 0.0317(2) 0.0202(2) -0.00030(15) 0.00508(15) 0.00233(15)
P1 0.0146(4) 0.0182(4) 0.0140(5) 0.0003(3) 0.0008(4) -0.0004(4)
P2 0.0149(4) 0.0191(5) 0.0141(5) -0.0005(3) 0.0008(4) -0.0003(4)
C1 0.0204(19) 0.0206(19) 0.020(2) -0.0010(15) 0.0070(16) -0.0007(15)
C2 0.033(2) 0.024(2) 0.022(2) -0.0006(17) 0.0011(18) -0.0008(16)
C3 0.054(3) 0.024(2) 0.025(3) -0.001(2) -0.001(2) 0.0054(17)
C4 0.043(3) 0.025(2) 0.039(3) -0.0131(19) 0.009(2) -0.0037(19)
C5 0.026(2) 0.035(2) 0.035(3) -0.0088(18) 0.002(2) -0.0041(19)
C6 0.019(2) 0.025(2) 0.027(2) -0.0013(15) 0.0024(17) -0.0002(16)
C7 0.0180(18) 0.0226(19) 0.0145(19) 0.0055(14) 0.0012(14) 0.0032(14)
C8 0.0146(18) 0.025(2) 0.018(2) 0.0046(15) 0.0009(15) 0.0026(15)
C9 0.026(2) 0.026(2) 0.022(2) 0.0091(16) 0.0027(17) -0.0024(16)
C10 0.030(2) 0.036(2) 0.020(2) 0.0087(18) 0.0078(18) 0.0030(17)
C11 0.024(2) 0.034(2) 0.025(2) -0.0040(17) 0.0067(18) 0.0031(18)
C12 0.021(2) 0.026(2) 0.024(2) -0.0020(16) 0.0021(17) -0.0015(16)
C13 0.0136(18) 0.0184(18) 0.019(2) -0.0022(14) -0.0023(15) -0.0042(14)
C14 0.030(2) 0.028(2) 0.021(2) 0.0056(17) 0.0037(18) -0.0003(17)
C15 0.037(2) 0.027(2) 0.029(3) 0.0074(18) -0.001(2) 0.0072(18)
C16 0.021(2) 0.0187(19) 0.038(3) 0.0012(15) 0.0009(18) -0.0027(17)
C17 0.028(2) 0.024(2) 0.031(3) 0.0027(17) 0.0100(19) -0.0033(17)
C18 0.022(2) 0.024(2) 0.025(2) 0.0030(16) 0.0054(17) 0.0044(16)
C19 0.0173(18) 0.0256(19) 0.020(2) -0.0001(15) 0.0034(15) -0.0027(16)
C20 0.025(2) 0.036(2) 0.030(2) -0.0019(18) 0.0060(18) -0.0006(19)
C21 0.028(2) 0.055(3) 0.036(3) -0.010(2) 0.015(2) -0.004(2)
C22 0.019(2) 0.079(4) 0.040(3) 0.001(2) 0.011(2) -0.013(3)
C23 0.025(3) 0.077(4) 0.068(4) 0.025(3) 0.009(3) 0.016(3)
C24 0.028(2) 0.054(3) 0.039(3) 0.014(2) 0.010(2) 0.013(2)
C25 0.0132(17) 0.025(2) 0.019(2) -0.0017(14) 0.0016(15) 0.0016(15)
C26 0.062(3) 0.026(2) 0.022(2) -0.008(2) 0.009(2) -0.0033(17)
C27 0.059(3) 0.021(2) 0.038(3) -0.009(2) 0.013(2) 0.0014(19)
C28 0.040(3) 0.033(2) 0.022(2) -0.0061(19) 0.001(2) 0.0099(18)
C29 0.093(5) 0.045(3) 0.021(3) -0.019(3) 0.005(3) -0.001(2)
C30 0.078(4) 0.033(2) 0.025(3) -0.019(3) 0.004(2) 0.000(2)
C31 0.0205(19) 0.0189(18) 0.018(2) -0.0018(14) 0.0034(16) 0.0013(14)
C32 0.023(2) 0.029(2) 0.026(2) -0.0011(16) -0.0004(18) -0.0024(17)
C33 0.029(2) 0.034(2) 0.031(3) -0.0085(18) 0.0063(19) -0.0067(19)
C34 0.038(3) 0.026(2) 0.030(3) -0.0093(18) 0.008(2) -0.0068(18)
C35 0.038(3) 0.023(2) 0.043(3) 0.0012(18) 0.007(2) -0.0043(19)
C36 0.028(2) 0.022(2) 0.029(2) 0.0018(16) 0.0002(18) -0.0032(17)

loop_
_atom_type_symbol
_atom_type_description
_atom_type_scat_dispersion_real
_atom_type_scat_dispersion_imag
_atom_type_scat_source
C C 0.0033 0.0016
; International Tables for Crystallography (1992).
Vol. C, Tables 4.2.6.8 and 6.1.1.4
;
H H 0.0000 0.0000
; International Tables for Crystallography (1992).
Vol. C, Tables 4.2.6.8 and 6.1.1.4
;
P P 0.1023 0.0942
; International Tables for Crystallography (1992).
Vol. C, Tables 4.2.6.8 and 6.1.1.4
;
Br Br -0.2901 2.4595
; International Tables for Crystallography (1992).
Vol. C, Tables 4.2.6.8 and 6.1.1.4
;
Pt Pt -1.7033 8.3905
; International Tables for Crystallography (1992).
Vol. C, Tables 4.2.6.8 and 6.1.1.4
;

loop_
_geom_angle_atom_site_label_1
_geom_angle_atom_site_label_2
_geom_angle_atom_site_label_3
_geom_angle_site_symmetry_1
_geom_angle_site_symmetry_3
_geom_angle
_geom_angle_publ_flag
P2 Pt1 P1 . . 172.73(3) yes
P2 Pt1 Br1 . . 92.10(3) yes
P1 Pt1 Br1 . . 94.57(3) yes
P2 Pt1 H99 . . 88(2) yes
P1 Pt1 H99 . . 85(2) yes
Br1 Pt1 H99 . . 177(2) yes
C1 P1 C7 . . 104.64(17) no
C1 P1 C13 . . 104.72(17) no
C7 P1 C13 . . 102.54(17) no
C1 P1 Pt1 . . 112.48(13) no
C7 P1 Pt1 . . 113.87(13) no
C13 P1 Pt1 . . 117.25(12) no
C25 P2 C31 . . 105.78(17) no
C25 P2 C19 . . 104.02(18) no
C31 P2 C19 . . 102.00(17) no
C25 P2 Pt1 . . 113.74(12) no
C31 P2 Pt1 . . 112.60(13) no
C19 P2 Pt1 . . 117.36(13) no
C6 C1 C2 . . 119.0(4) no
C6 C1 P1 . . 122.0(3) no
C2 C1 P1 . . 119.0(3) no
C3 C2 C1 . . 120.3(4) no
C3 C2 H2 . . 119.9 no
C1 C2 H2 . . 119.9 no
C4 C3 C2 . . 120.5(4) no
C4 C3 H3 . . 119.8 no
C2 C3 H3 . . 119.8 no
C3 C4 C5 . . 120.1(4) no
C3 C4 H4 . . 119.9 no
C5 C4 H4 . . 119.9 no
C4 C5 C6 . . 119.6(4) no
C4 C5 H5 . . 120.2 no
C6 C5 H5 . . 120.2 no
C1 C6 C5 . . 120.5(4) no
C1 C6 H6 . . 119.8 no
C5 C6 H6 . . 119.8 no
C8 C7 C12 . . 118.8(4) no
C8 C7 P1 . . 122.3(3) no
C12 C7 P1 . . 118.8(3) no
C9 C8 C7 . . 120.6(4) no
C9 C8 H8 . . 119.7 no
C7 C8 H8 . . 119.7 no
C8 C9 C10 . . 120.0(4) no
C8 C9 H9 . . 120.0 no
C10 C9 H9 . . 120.0 no
C11 C10 C9 . . 119.4(4) no
C11 C10 H10 . . 120.3 no
C9 C10 H10 . . 120.3 no
C12 C11 C10 . . 120.8(4) no
C12 C11 H11 . . 119.6 no
C10 C11 H11 . . 119.6 no
C11 C12 C7 . . 120.4(4) no
C11 C12 H12 . . 119.8 no
C7 C12 H12 . . 119.8 no
C18 C13 C14 . . 118.7(3) no
C18 C13 P1 . . 119.4(3) no
C14 C13 P1 . . 121.9(3) no
C15 C14 C13 . . 120.2(4) no
C15 C14 H14 . . 119.9 no
C13 C14 H14 . . 119.9 no
C16 C15 C14 . . 120.1(4) no
C16 C15 H15 . . 120.0 no
C14 C15 H15 . . 120.0 no
C17 C16 C15 . . 119.9(4) no
C17 C16 H16 . . 120.1 no
C15 C16 H16 . . 120.1 no
C16 C17 C18 . . 120.6(4) no
C16 C17 H17 . . 119.7 no
C18 C17 H17 . . 119.7 no
C17 C18 C13 . . 120.6(4) no
C17 C18 H18 . . 119.7 no
C13 C18 H18 . . 119.7 no
C24 C19 C20 . . 118.3(4) no
C24 C19 P2 . . 123.5(3) no
C20 C19 P2 . . 118.2(3) no
C21 C20 C19 . . 121.0(4) no
C21 C20 H20 . . 119.5 no
C19 C20 H20 . . 119.5 no
C22 C21 C20 . . 120.0(5) no
C22 C21 H21 . . 120.0 no
C20 C21 H21 . . 120.0 no
C23 C22 C21 . . 119.8(4) no
C23 C22 H22 . . 120.1 no
C21 C22 H22 . . 120.1 no
C22 C23 C24 . . 120.6(5) no
C22 C23 H23 . . 119.7 no
C24 C23 H23 . . 119.7 no
C19 C24 C23 . . 120.2(5) no
C19 C24 H24 . . 119.9 no
C23 C24 H24 . . 119.9 no
C30 C25 C26 . . 118.6(4) no
C30 C25 P2 . . 122.3(3) no
C26 C25 P2 . . 118.9(3) no
C27 C26 C25 . . 120.4(4) no
C27 C26 H26 . . 119.8 no
C25 C26 H26 . . 119.8 no
C28 C27 C26 . . 120.9(4) no
C28 C27 H27 . . 119.5 no
C26 C27 H27 . . 119.5 no
C27 C28 C29 . . 119.2(4) no
C27 C28 H28 . . 120.4 no
C29 C28 H28 . . 120.4 no
C28 C29 C30 . . 120.7(5) no
C28 C29 H29 . . 119.6 no
C30 C29 H29 . . 119.6 no
C25 C30 C29 . . 120.0(4) no
C25 C30 H30 . . 120.0 no
C29 C30 H30 . . 120.0 no
C32 C31 C36 . . 119.6(4) no
C32 C31 P2 . . 121.0(3) no
C36 C31 P2 . . 119.3(3) no
C31 C32 C33 . . 119.9(4) no
C31 C32 H32 . . 120.0 no
C33 C32 H32 . . 120.0 no
C34 C33 C32 . . 120.4(4) no
C34 C33 H33 . . 119.8 no
C32 C33 H33 . . 119.8 no
C33 C34 C35 . . 119.9(4) no
C33 C34 H34 . . 120.0 no
C35 C34 H34 . . 120.0 no
C36 C35 C34 . . 119.7(4) no
C36 C35 H35 . . 120.2 no
C34 C35 H35 . . 120.2 no
C31 C36 C35 . . 120.4(4) no
C31 C36 H36 . . 119.8 no
C35 C36 H36 . . 119.8 no
C37 C38 C39 . . 122.4(13) no
C37 C38 C41 . 3_665 54.4(10) no
C39 C38 C41 . 3_665 68.4(10) no
C41 C37 C38 3_665 . 71.0(12) no
C41 C37 C40 3_665 3_665 50.2(9) no
C38 C37 C40 . 3_665 121.2(14) no
C41 C40 C37 . 3_665 57.6(10) no
C41 C40 C41 . 3_665 55.4(11) no
C37 C40 C41 3_665 3_665 112.6(11) no
C41 C40 C39 . . 120.5(12) no
C37 C40 C39 3_665 . 178.0(12) no
C41 C40 C39 3_665 . 65.5(9) no
C40 C41 C41 . 3_665 74.0(13) no
C40 C41 C37 . 3_665 72.2(12) no
C41 C41 C37 3_665 3_665 145(2) no
C40 C41 C40 . 3_665 124.6(11) no
C41 C41 C40 3_665 3_665 50.6(11) no
C37 C41 C40 3_665 3_665 162.0(15) no
C40 C41 C38 . 3_665 126.8(12) no
C41 C41 C38 3_665 3_665 158.2(19) no
C37 C41 C38 3_665 3_665 54.6(9) no
C40 C41 C38 3_665 3_665 108.3(11) no
C40 C41 C39 . 3_665 173.6(14) no
C41 C41 C39 3_665 3_665 108.1(17) no
C37 C41 C39 3_665 3_665 104.7(13) no
C40 C41 C39 3_665 3_665 57.9(9) no
C38 C41 C39 3_665 3_665 50.4(8) no
C38 C39 C40 . . 117.8(14) no
C38 C39 C41 . 3_665 61.2(10) no
C40 C39 C41 . 3_665 56.7(9) no

loop_
_geom_bond_atom_site_label_1
_geom_bond_atom_site_label_2
_geom_bond_site_symmetry_2
_geom_bond_distance
_geom_bond_publ_flag
Pt1 P2 . 2.2749(12) yes
Pt1 P1 . 2.2805(12) yes
Pt1 Br1 . 2.5347(8) yes
Pt1 H99 . 1.38(6) yes
P1 C1 . 1.816(4) no
P1 C7 . 1.831(4) no
P1 C13 . 1.833(4) no
P2 C25 . 1.821(4) no
P2 C31 . 1.823(4) no
P2 C19 . 1.824(4) no
C1 C6 . 1.385(5) no
C1 C2 . 1.398(5) no
C2 C3 . 1.384(6) no
C2 H2 . 0.9500 no
C3 C4 . 1.375(7) no
C3 H3 . 0.9500 no
C4 C5 . 1.386(6) no
C4 H4 . 0.9500 no
C5 C6 . 1.399(6) no
C5 H5 . 0.9500 no
C6 H6 . 0.9500 no
C7 C8 . 1.393(5) no
C7 C12 . 1.397(5) no
C8 C9 . 1.388(5) no
C8 H8 . 0.9500 no
C9 C10 . 1.389(6) no
C9 H9 . 0.9500 no
C10 C11 . 1.387(6) no
C10 H10 . 0.9500 no
C11 C12 . 1.374(6) no
C11 H11 . 0.9500 no
C12 H12 . 0.9500 no
C13 C18 . 1.384(5) no
C13 C14 . 1.402(5) no
C14 C15 . 1.392(6) no
C14 H14 . 0.9500 no
C15 C16 . 1.378(6) no
C15 H15 . 0.9500 no
C16 C17 . 1.376(6) no
C16 H16 . 0.9500 no
C17 C18 . 1.384(5) no
C17 H17 . 0.9500 no
C18 H18 . 0.9500 no
C19 C24 . 1.386(6) no
C19 C20 . 1.389(6) no
C20 C21 . 1.385(6) no
C20 H20 . 0.9500 no
C21 C22 . 1.375(8) no
C21 H21 . 0.9500 no
C22 C23 . 1.367(8) no
C22 H22 . 0.9500 no
C23 C24 . 1.395(6) no
C23 H23 . 0.9500 no
C24 H24 . 0.9500 no
C25 C30 . 1.371(6) no
C25 C26 . 1.389(6) no
C26 C27 . 1.381(6) no
C26 H26 . 0.9500 no
C27 C28 . 1.360(6) no
C27 H27 . 0.9500 no
C28 C29 . 1.368(7) no
C28 H28 . 0.9500 no
C29 C30 . 1.399(7) no
C29 H29 . 0.9500 no
C30 H30 . 0.9500 no
C31 C32 . 1.383(5) no
C31 C36 . 1.391(5) no
C32 C33 . 1.397(6) no
C32 H32 . 0.9500 no
C33 C34 . 1.376(6) no
C33 H33 . 0.9500 no
C34 C35 . 1.392(6) no
C34 H34 . 0.9500 no
C35 C36 . 1.392(6) no
C35 H35 . 0.9500 no
C36 H36 . 0.9500 no
C38 C37 . 1.319(18) no
C38 C39 . 1.345(19) no
C38 C41 3_665 1.529(15) no
C37 C41 3_665 1.32(2) no
C37 C40 3_665 1.484(18) no
C40 C41 . 1.198(15) no
C40 C37 3_665 1.484(18) no
C40 C41 3_665 1.491(16) no
C40 C39 . 1.512(19) no
C41 C41 3_665 1.28(3) no
C41 C37 3_665 1.32(2) no
C41 C40 3_665 1.491(16) no
C41 C38 3_665 1.529(15) no
C41 C39 3_665 1.62(2) no
C39 C41 3_665 1.62(2) no

loop_
_geom_torsion_atom_site_label_1
_geom_torsion_atom_site_label_2
_geom_torsion_atom_site_label_3
_geom_torsion_atom_site_label_4
_geom_torsion_site_symmetry_1
_geom_torsion_site_symmetry_4
_geom_torsion
_geom_torsion_publ_flag
Br1 Pt1 P1 C1 . . -52.33(13) no
Br1 Pt1 P1 C7 . . -171.16(13) no
Br1 Pt1 P1 C13 . . 69.17(14) no
Br1 Pt1 P2 C25 . . 37.45(14) no
Br1 Pt1 P2 C31 . . -82.87(14) no
Br1 Pt1 P2 C19 . . 159.16(14) no
C7 P1 C1 C6 . . -79.7(4) no
C13 P1 C1 C6 . . 27.8(4) no
Pt1 P1 C1 C6 . . 156.2(3) no
C7 P1 C1 C2 . . 99.7(3) no
C13 P1 C1 C2 . . -152.8(3) no
Pt1 P1 C1 C2 . . -24.4(4) no
C6 C1 C2 C3 . . 0.0(6) no
P1 C1 C2 C3 . . -179.4(3) no
C1 C2 C3 C4 . . -0.6(7) no
C2 C3 C4 C5 . . 0.7(7) no
C3 C4 C5 C6 . . -0.2(7) no
C2 C1 C6 C5 . . 0.5(6) no
P1 C1 C6 C5 . . 179.9(3) no
C4 C5 C6 C1 . . -0.4(7) no
C1 P1 C7 C8 . . 6.8(3) no
C13 P1 C7 C8 . . -102.3(3) no
Pt1 P1 C7 C8 . . 130.0(3) no
C1 P1 C7 C12 . . -175.8(3) no
C13 P1 C7 C12 . . 75.1(3) no
Pt1 P1 C7 C12 . . -52.6(3) no
C12 C7 C8 C9 . . 1.2(5) no
P1 C7 C8 C9 . . 178.6(3) no
C7 C8 C9 C10 . . -1.6(6) no
C8 C9 C10 C11 . . 1.0(6) no
C9 C10 C11 C12 . . 0.0(6) no
C10 C11 C12 C7 . . -0.4(6) no
C8 C7 C12 C11 . . -0.2(6) no
P1 C7 C12 C11 . . -177.7(3) no
C1 P1 C13 C18 . . 76.5(3) no
C7 P1 C13 C18 . . -174.4(3) no
Pt1 P1 C13 C18 . . -48.9(3) no
C1 P1 C13 C14 . . -102.2(3) no
C7 P1 C13 C14 . . 6.8(3) no
Pt1 P1 C13 C14 . . 132.3(3) no
C18 C13 C14 C15 . . 0.6(6) no
P1 C13 C14 C15 . . 179.3(3) no
C13 C14 C15 C16 . . -0.6(6) no
C14 C15 C16 C17 . . 0.2(6) no
C15 C16 C17 C18 . . 0.2(6) no
C16 C17 C18 C13 . . -0.2(6) no
C14 C13 C18 C17 . . -0.2(6) no
P1 C13 C18 C17 . . -179.0(3) no
C25 P2 C19 C24 . . 1.0(4) no
C31 P2 C19 C24 . . 110.8(4) no
Pt1 P2 C19 C24 . . -125.7(4) no
C25 P2 C19 C20 . . -177.9(3) no
C31 P2 C19 C20 . . -68.0(4) no
Pt1 P2 C19 C20 . . 55.5(4) no
C24 C19 C20 C21 . . -2.5(7) no
P2 C19 C20 C21 . . 176.4(3) no
C19 C20 C21 C22 . . 1.5(7) no
C20 C21 C22 C23 . . -0.1(8) no
C21 C22 C23 C24 . . -0.3(9) no
C20 C19 C24 C23 . . 2.0(7) no
P2 C19 C24 C23 . . -176.8(4) no
C22 C23 C24 C19 . . -0.7(9) no
C31 P2 C25 C30 . . 5.5(4) no
C19 P2 C25 C30 . . 112.5(4) no
Pt1 P2 C25 C30 . . -118.6(4) no
C31 P2 C25 C26 . . -179.3(3) no
C19 P2 C25 C26 . . -72.2(4) no
Pt1 P2 C25 C26 . . 56.6(4) no
C30 C25 C26 C27 . . -4.4(7) no
P2 C25 C26 C27 . . -179.8(4) no
C25 C26 C27 C28 . . 1.7(8) no
C26 C27 C28 C29 . . 2.1(8) no
C27 C28 C29 C30 . . -3.2(9) no
C26 C25 C30 C29 . . 3.3(8) no
P2 C25 C30 C29 . . 178.6(4) no
C28 C29 C30 C25 . . 0.4(9) no
C25 P2 C31 C32 . . 75.6(4) no
C19 P2 C31 C32 . . -32.9(4) no
Pt1 P2 C31 C32 . . -159.6(3) no
C25 P2 C31 C36 . . -105.7(3) no
C19 P2 C31 C36 . . 145.8(3) no
Pt1 P2 C31 C36 . . 19.1(4) no
C36 C31 C32 C33 . . 0.1(6) no
P2 C31 C32 C33 . . 178.7(3) no
C31 C32 C33 C34 . . -0.1(7) no
C32 C33 C34 C35 . . -0.1(7) no
C33 C34 C35 C36 . . 0.4(7) no
C32 C31 C36 C35 . . 0.2(6) no
P2 C31 C36 C35 . . -178.5(3) no
C34 C35 C36 C31 . . -0.5(7) no
C39 C38 C37 C41 . 3_665 -8.6(16) no
C39 C38 C37 C40 . 3_665 -9(2) no
C41 C38 C37 C40 3_665 3_665 -0.3(10) no
C37 C40 C41 C41 3_665 3_665 -172.6(17) no
C39 C40 C41 C41 . 3_665 7.5(16) no
C41 C40 C41 C37 3_665 3_665 172.6(17) no
C39 C40 C41 C37 . 3_665 -179.8(12) no
C37 C40 C41 C40 3_665 3_665 -172.6(17) no
C41 C40 C41 C40 3_665 3_665 0.0000(10) no
C39 C40 C41 C40 . 3_665 7.5(16) no
C37 C40 C41 C38 3_665 3_665 0.4(12) no
C41 C40 C41 C38 3_665 3_665 173(2) no
C39 C40 C41 C38 . 3_665 -179.5(11) no
C37 C38 C39 C40 . . 9(2) no
C41 C38 C39 C40 3_665 . 1.4(11) no
C37 C38 C39 C41 . 3_665 7.5(14) no
C41 C40 C39 C38 . . -8.3(18) no
C41 C40 C39 C38 3_665 . -1.5(11) no
C41 C40 C39 C41 . 3_665 -6.8(15) no
